data_7224673
loop_
_publ_author_name
'Arda, M.'
'Ozturk, I. I.'
'Banti, C. N.'
'Kourkoumelis, N.'
'Manoli, M.'
'Tasiopoulos, A. J.'
'Hadjikakou, S. K.'

_publ_section_title
;
 Novel bismuth compounds: synthesis, characterization and biological
 activity against human adenocarcinoma cells
;
_journal_issue 35
_journal_name_full 'RSC Adv.'
_journal_page_first 29026
_journal_paper_doi 10.1039/C6RA01181K
_journal_volume 6
_journal_year 2016
_chemical_formula_moiety 'C6 H12 Bi Br N2 S4'
_chemical_formula_sum 'C6 H12 Bi Br N2 S4'
_chemical_formula_weight 529.31
_chemical_name_systematic
; 
 ? 
;
_space_group_IT_number 14
_symmetry_cell_setting monoclinic
_symmetry_space_group_name_Hall '-P 2ybc'
_symmetry_space_group_name_H-M 'P 1 21/c 1'
_atom_sites_solution_hydrogens geom
_atom_sites_solution_primary direct
_atom_sites_solution_secondary difmap
_audit_creation_method SHELXL-97
_audit_update_record
;
2016-01-03 deposited with the CCDC.
2016-03-07 downloaded from the CCDC.
;
_cell_angle_alpha 90.00
_cell_angle_beta 100.927(6)
_cell_angle_gamma 90.00
_cell_formula_units_Z 4
_cell_length_a 10.2180(6)
_cell_length_b 16.3552(9)
_cell_length_c 8.2644(5)
_cell_measurement_reflns_used 2764
_cell_measurement_temperature 100.05(10)
_cell_measurement_theta_max 28.7740
_cell_measurement_theta_min 3.1840
_cell_volume 1356.08(14)
_computing_structure_refinement 'SHELXL-97 (Sheldrick, 1997)'
_computing_structure_solution 'SHELXS-97 (Sheldrick, 1990)'
_diffrn_ambient_temperature 100(2)
_diffrn_detector_area_resol_mean 10.4223
_diffrn_measured_fraction_theta_full 0.998
_diffrn_measured_fraction_theta_max 0.998
_diffrn_measurement_device_type 'SuperNova, Dual, Cu at zero, Atlas'
_diffrn_measurement_method '\w scans'
_diffrn_radiation_monochromator mirror
_diffrn_radiation_source 'SuperNova (Mo) X-ray Source'
_diffrn_radiation_type MoK\a
_diffrn_radiation_wavelength 0.71073
_diffrn_reflns_av_R_equivalents 0.0411
_diffrn_reflns_av_sigmaI/netI 0.0649
_diffrn_reflns_limit_h_max 5
_diffrn_reflns_limit_h_min -12
_diffrn_reflns_limit_k_max 19
_diffrn_reflns_limit_k_min -11
_diffrn_reflns_limit_l_max 9
_diffrn_reflns_limit_l_min -9
_diffrn_reflns_number 4714
_diffrn_reflns_theta_full 25.00
_diffrn_reflns_theta_max 25.00
_diffrn_reflns_theta_min 3.17
_exptl_absorpt_coefficient_mu 16.531
_exptl_absorpt_correction_T_max 1.00000
_exptl_absorpt_correction_T_min 0.21680
_exptl_absorpt_correction_type multi-scan
_exptl_absorpt_process_details 'Empirical absorption correction (CrysAlis RED, Oxford Diffraction)'
_exptl_crystal_colour yellow
_exptl_crystal_density_diffrn 2.593
_exptl_crystal_density_method 'not measured'
_exptl_crystal_description rods
_exptl_crystal_F_000 976
_exptl_crystal_size_max 0.35
_exptl_crystal_size_mid 0.04
_exptl_crystal_size_min 0.02
_refine_diff_density_max 1.783
_refine_diff_density_min -2.406
_refine_diff_density_rms 0.576
_refine_ls_extinction_method none
_refine_ls_goodness_of_fit_ref 1.170
_refine_ls_hydrogen_treatment constr
_refine_ls_matrix_type full
_refine_ls_number_parameters 127
_refine_ls_number_reflns 2377
_refine_ls_number_restraints 24
_refine_ls_restrained_S_all 1.165
_refine_ls_R_factor_all 0.0499
_refine_ls_R_factor_gt 0.0382
_refine_ls_shift/su_max 0.000
_refine_ls_shift/su_mean 0.000
_refine_ls_structure_factor_coef Fsqd
_refine_ls_weighting_details 'calc w=1/[\s^2^(Fo^2^)+(0.0829P)^2^+2.5599P] where P=(Fo^2^+2Fc^2^)/3'
_refine_ls_weighting_scheme calc
_refine_ls_wR_factor_gt 0.1032
_refine_ls_wR_factor_ref 0.1529
_reflns_number_gt 2079
_reflns_number_total 2377
_reflns_threshold_expression >2sigma(I)
_cod_data_source_file c6ra01181k2.cif
_cod_data_source_block shelxl
_cod_depositor_comments
;
The following automatic conversions were performed:

'_symmetry_cell_setting' value 'Monoclinic' changed to 'monoclinic'
according to
/usr/data/users/saulius/crontab/automatic-downloads/rss-feeds/RSC/lib/dictionaries/cif_core.dic
dictionary named 'cif_core.dic' version 2.4.2 from 2011-04-26.

Automatic conversion script
Id: cif_fix_values 4268 2015-11-12 08:31:59Z antanas 
;
_cod_database_code 7224673

loop_
_symmetry_equiv_pos_as_xyz
'x, y, z'
'-x, y+1/2, -z+1/2'
'-x, -y, -z'
'x, -y-1/2, z-1/2'

loop_
_atom_site_label
_atom_site_type_symbol
_atom_site_fract_x
_atom_site_fract_y
_atom_site_fract_z
_atom_site_U_iso_or_equiv
_atom_site_adp_type
_atom_site_occupancy
_atom_site_symmetry_multiplicity
_atom_site_calc_flag
_atom_site_refinement_flags
Bi1 Bi 0.24662(5) 0.21057(3) 0.67573(5) 0.0097(2) Uani 1 1 d .
Br1 Br 0.03426(12) 0.24061(8) 0.38518(15) 0.0126(3) Uani 1 1 d .
S1 S 0.5321(3) 0.2321(2) 0.6909(4) 0.0167(7) Uani 1 1 d .
S2 S 0.3516(3) 0.13138(19) 0.4494(4) 0.0111(7) Uani 1 1 d .
S3 S 0.3403(3) 0.11292(19) 0.9355(4) 0.0154(7) Uani 1 1 d .
S4 S 0.1025(3) 0.07263(19) 0.6772(4) 0.0142(7) Uani 1 1 d .
C3 C 0.5920(17) 0.0724(9) 0.3389(17) 0.029(4) Uani 1 1 d .
H3A H 0.6770 0.0570 0.3149 0.043 Uiso 1 1 calc R
H3B H 0.5387 0.0969 0.2431 0.043 Uiso 1 1 calc R
H3C H 0.5475 0.0248 0.3695 0.043 Uiso 1 1 calc R
C4 C 0.2057(14) 0.0486(8) 0.8611(16) 0.016(3) Uani 1 1 d .
N1 N 0.6117(12) 0.1310(7) 0.4748(14) 0.018(3) Uani 1 1 d U
C2 C 0.7541(14) 0.1585(10) 0.5329(18) 0.027(4) Uani 1 1 d .
H2A H 0.8117 0.1282 0.4756 0.040 Uiso 1 1 calc R
H2B H 0.7797 0.1489 0.6492 0.040 Uiso 1 1 calc R
H2C H 0.7614 0.2157 0.5108 0.040 Uiso 1 1 calc R
C1 C 0.5110(13) 0.1640(7) 0.5356(15) 0.011(3) Uani 1 1 d U
N2 N 0.1830(12) -0.0180(7) 0.9414(14) 0.020(3) Uani 1 1 d U
C5 C 0.0784(16) -0.0757(9) 0.8826(18) 0.027(3) Uani 1 1 d U
H5A H 0.0808 -0.1191 0.9615 0.040 Uiso 1 1 calc R
H5B H 0.0911 -0.0981 0.7793 0.040 Uiso 1 1 calc R
H5C H -0.0063 -0.0486 0.8678 0.040 Uiso 1 1 calc R
C6 C 0.266(2) -0.0416(10) 1.0997(19) 0.047(5) Uani 1 1 d .
H6A H 0.2316 -0.0912 1.1380 0.071 Uiso 1 1 calc R
H6B H 0.2636 0.0010 1.1789 0.071 Uiso 1 1 calc R
H6C H 0.3558 -0.0501 1.0856 0.071 Uiso 1 1 calc R

loop_
_atom_site_aniso_label
_atom_site_aniso_U_11
_atom_site_aniso_U_22
_atom_site_aniso_U_33
_atom_site_aniso_U_23
_atom_site_aniso_U_13
_atom_site_aniso_U_12
Bi1 0.0122(3) 0.0090(3) 0.0081(3) -0.00023(16) 0.0027(2) 0.00089(18)
Br1 0.0103(7) 0.0157(7) 0.0114(7) 0.0026(5) 0.0012(5) -0.0010(6)
S1 0.0128(18) 0.0187(16) 0.0189(19) -0.0053(14) 0.0039(14) -0.0028(15)
S2 0.0100(16) 0.0125(15) 0.0116(15) -0.0041(12) 0.0042(13) 0.0044(14)
S3 0.0141(17) 0.0127(16) 0.0172(16) 0.0034(13) -0.0026(13) -0.0002(14)
S4 0.0156(18) 0.0126(15) 0.0137(16) -0.0026(13) 0.0012(14) -0.0020(14)
C3 0.042(10) 0.029(8) 0.019(7) -0.006(6) 0.015(7) 0.004(8)
C4 0.020(8) 0.013(6) 0.016(7) 0.001(5) 0.005(6) -0.003(6)
N1 0.015(4) 0.020(4) 0.021(4) 0.000(3) 0.005(4) 0.002(4)
C2 0.008(7) 0.042(9) 0.027(8) 0.005(7) -0.002(6) -0.010(7)
C1 0.011(4) 0.009(4) 0.013(4) 0.001(4) 0.001(4) -0.003(4)
N2 0.025(5) 0.019(4) 0.018(4) 0.000(4) 0.007(4) -0.001(4)
C5 0.028(5) 0.023(5) 0.030(5) -0.002(4) 0.008(4) -0.009(4)
C6 0.083(16) 0.032(9) 0.019(9) 0.010(7) -0.009(9) -0.004(10)

loop_
_atom_type_symbol
_atom_type_description
_atom_type_scat_dispersion_real
_atom_type_scat_dispersion_imag
_atom_type_scat_source
C C 0.0033 0.0016 'International Tables Vol C Tables 4.2.6.8 and 6.1.1.4'
H H 0.0000 0.0000 'International Tables Vol C Tables 4.2.6.8 and 6.1.1.4'
N N 0.0061 0.0033 'International Tables Vol C Tables 4.2.6.8 and 6.1.1.4'
S S 0.1246 0.1234 'International Tables Vol C Tables 4.2.6.8 and 6.1.1.4'
Bi Bi -4.1077 10.2566 'International Tables Vol C Tables 4.2.6.8 and 6.1.1.4'
Br Br -0.2901 2.4595 'International Tables Vol C Tables 4.2.6.8 and 6.1.1.4'

loop_
_geom_angle_atom_site_label_1
_geom_angle_atom_site_label_2
_geom_angle_atom_site_label_3
_geom_angle
_geom_angle_site_symmetry_3
S2 Bi1 S4 83.64(10) .
S2 Bi1 S3 98.14(10) .
S4 Bi1 S3 67.23(10) .
S2 Bi1 S1 63.66(10) .
S4 Bi1 S1 130.07(10) .
S3 Bi1 S1 80.59(10) .
S2 Bi1 Br1 80.88(7) .
S4 Bi1 Br1 79.93(7) .
S3 Bi1 Br1 147.00(8) .
S1 Bi1 Br1 126.07(8) .
S2 Bi1 Br1 158.12(8) 4_566
S4 Bi1 Br1 76.93(7) 4_566
S3 Bi1 Br1 83.65(8) 4_566
S1 Bi1 Br1 137.64(7) 4_566
Br1 Bi1 Br1 85.85(3) 4_566
Bi1 Br1 Bi1 90.72(4) 4_565
C1 S1 Bi1 84.6(5) .
C1 S2 Bi1 91.9(4) .
C4 S3 Bi1 86.5(4) .
C4 S4 Bi1 87.2(4) .
N2 C4 S4 119.8(10) .
N2 C4 S3 121.4(10) .
S4 C4 S3 118.8(7) .
C1 N1 C3 123.3(12) .
C1 N1 C2 121.5(11) .
C3 N1 C2 115.0(12) .
N1 C1 S1 123.8(10) .
N1 C1 S2 116.7(9) .
S1 C1 S2 119.5(8) .
C4 N2 C5 124.1(12) .
C4 N2 C6 122.7(13) .
C5 N2 C6 113.2(12) .

loop_
_geom_bond_atom_site_label_1
_geom_bond_atom_site_label_2
_geom_bond_distance
_geom_bond_site_symmetry_2
Bi1 S2 2.662(3) .
Bi1 S4 2.696(3) .
Bi1 S3 2.701(3) .
Bi1 S1 2.917(4) .
Bi1 Br1 2.9564(13) .
Bi1 Br1 3.1251(13) 4_566
Br1 Bi1 3.1251(13) 4_565
S1 C1 1.682(13) .
S2 C1 1.735(13) .
S3 C4 1.748(14) .
S4 C4 1.723(13) .
C3 N1 1.461(17) .
C4 N2 1.319(17) .
N1 C1 1.341(17) .
N1 C2 1.512(17) .
N2 C5 1.440(18) .
N2 C6 1.468(19) .
